data_4038636
loop_
_publ_author_name
'Ueda, Jun'
'Harada, Shingo'
'Kanda, Ayaka'
'Nakayama, Hiroki'
'Nemoto, Tetsuhiro'

_publ_section_title
;
 Silver-Catalyzed, Chemo- and Enantioselective Intramolecular
 Dearomatization of Indoles to Access Sterically Congested Azaspiro
 Frameworks.
;
_journal_name_full 'The Journal of organic chemistry'
_journal_paper_doi 10.1021/acs.joc.0c01580
_journal_year 2020
_chemical_absolute_configuration 'CHOOSE rm ad rmad syn or unk'
_chemical_formula_moiety 'C23 H25 Br N2 O2'
_chemical_formula_sum 'C23 H25 Br N2 O2'
_chemical_formula_weight 441.37
_space_group_crystal_system orthorhombic
_space_group_IT_number 19
_space_group_name_Hall 'P 2ac 2ab'
_space_group_name_H-M_alt 'P 21 21 21'
_atom_sites_solution_hydrogens geom
_atom_sites_solution_primary direct
_atom_sites_solution_secondary difmap
_cell_angle_alpha 90.0000
_cell_angle_beta 90.0000
_cell_angle_gamma 90.0000
_cell_formula_units_Z 4
_cell_length_a 9.4438(2)
_cell_length_b 12.2974(2)
_cell_length_c 18.0320(4)
_cell_measurement_reflns_used 16904
_cell_measurement_temperature 93
_cell_measurement_theta_max 68.18
_cell_measurement_theta_min 4.35
_cell_volume 2094.13(7)
_computing_cell_refinement 'RAPID AUTO'
_computing_data_collection 'RAPID AUTO (Rigaku, ????)'
_computing_data_reduction 'RAPID AUTO'
_computing_molecular_graphics 'CrystalStructure 4.3'
_computing_publication_material 'CrystalStructure 4.3 (Rigaku, 2018)'
_computing_structure_refinement 'SHELXL97 (Sheldrick, 2008)'
_computing_structure_solution 'SIR2014 (Burla, et al., 2014)'
_diffrn_ambient_temperature 93
_diffrn_detector_area_resol_mean 10.000
_diffrn_measured_fraction_theta_full 1.000
_diffrn_measured_fraction_theta_max 1.000
_diffrn_measurement_device_type 'Rigaku R-AXIS RAPID'
_diffrn_measurement_method \w
_diffrn_radiation_type 'Cu K\a'
_diffrn_radiation_wavelength 1.54187
_diffrn_reflns_av_R_equivalents 0.1037
_diffrn_reflns_av_unetI/netI 0.0958
_diffrn_reflns_Laue_measured_fraction_full 0.000
_diffrn_reflns_Laue_measured_fraction_max 0.000
_diffrn_reflns_limit_h_max 11
_diffrn_reflns_limit_h_min -11
_diffrn_reflns_limit_k_max 14
_diffrn_reflns_limit_k_min -14
_diffrn_reflns_limit_l_max 21
_diffrn_reflns_limit_l_min -21
_diffrn_reflns_number 21688
_diffrn_reflns_point_group_measured_fraction_full 0.000
_diffrn_reflns_point_group_measured_fraction_max 0.000
_diffrn_reflns_theta_full 68.180
_diffrn_reflns_theta_max 68.180
_diffrn_reflns_theta_min 4.352
_diffrn_standards_number 0
_exptl_absorpt_coefficient_mu 2.837
_exptl_absorpt_correction_T_max 0.753
_exptl_absorpt_correction_T_min 0.554
_exptl_absorpt_correction_type multi-scan
_exptl_absorpt_process_details 'ABSCOR (Rigaku, 1995)'
_exptl_crystal_colour colorless
_exptl_crystal_density_diffrn 1.400
_exptl_crystal_density_method 'not measured'
_exptl_crystal_description block
_exptl_crystal_F_000 912.00
_exptl_crystal_size_max 0.200
_exptl_crystal_size_mid 0.200
_exptl_crystal_size_min 0.100
_refine_diff_density_max 0.53
_refine_diff_density_min -0.77
_refine_ls_abs_structure_details 'Flack, H. D. (1983), Acta Cryst. A39, 876-881.  1638 Friedel Pairs'
_refine_ls_abs_structure_Flack 0.01(3)
_refine_ls_extinction_method none
_refine_ls_goodness_of_fit_ref 1.066
_refine_ls_hydrogen_treatment constr
_refine_ls_number_parameters 253
_refine_ls_number_reflns 3836
_refine_ls_number_restraints 0
_refine_ls_R_factor_all 0.0770
_refine_ls_R_factor_gt 0.0674
_refine_ls_shift/su_max 0.000
_refine_ls_structure_factor_coef Fsqd
_refine_ls_weighting_details 'w = 1/[\s^2^(Fo^2^)+(0.0494P)^2^] where P=(Fo^2^+2Fc^2^)/3'
_refine_ls_weighting_scheme calc
_refine_ls_wR_factor_gt 0.1235
_refine_ls_wR_factor_ref 0.1305
_reflns_number_gt 3223
_reflns_number_total 3836
_reflns_threshold_expression F^2^>2.0\s(F^2^)
_cod_data_source_file jo0c01580_si_002.cif
_cod_data_source_block 20191009_Ueda
_cod_database_code 4038636

loop_
_space_group_symop_id
_space_group_symop_operation_xyz
1 +X,+Y,+Z
2 1/2-X,-Y,1/2+Z
3 1/2+X,1/2-Y,-Z
4 -X,1/2+Y,1/2-Z

loop_
_atom_site_label
_atom_site_type_symbol
_atom_site_fract_x
_atom_site_fract_y
_atom_site_fract_z
_atom_site_U_iso_or_equiv
_atom_site_adp_type
_atom_site_occupancy
_atom_site_symmetry_multiplicity
_atom_site_calc_flag
_atom_site_refinement_flags
_atom_site_disorder_assembly
_atom_site_disorder_group
Br1 Br 0.73986(5) 0.91410(3) 0.25161(3) 0.03234(17) Uani 1 1 d . . .
O1 O 1.3030(3) 1.6657(2) 0.55645(19) 0.0290(8) Uani 1 1 d . . .
O25 O 0.5840(3) 1.3880(3) 0.49415(17) 0.0254(8) Uani 1 1 d . . .
N1 N 0.8023(4) 1.3583(3) 0.4426(2) 0.0178(8) Uani 1 1 d . . .
N2 N 0.7676(4) 1.3952(3) 0.18534(18) 0.0208(8) Uani 1 1 d . . .
C1 C 0.7427(5) 1.2481(3) 0.2656(2) 0.0190(9) Uani 1 1 d . . .
C3 C 0.7666(4) 1.4361(3) 0.2509(2) 0.0205(9) Uani 1 1 d . . .
C4 C 0.7461(4) 1.0948(3) 0.1543(2) 0.0230(9) Uani 1 1 d . . .
H4 H 0.7475 1.0405 0.1168 0.028 Uiso 1 1 calc R . .
C5 C 1.2088(4) 1.5834(4) 0.5445(2) 0.0214(9) Uani 1 1 d . . .
C6 C 0.7516(5) 1.2050(3) 0.1346(2) 0.0216(9) Uani 1 1 d . . .
H6 H 0.7548 1.2272 0.0841 0.026 Uiso 1 1 calc R . .
C7 C 0.7519(5) 1.2810(3) 0.1926(2) 0.0177(9) Uani 1 1 d . . .
C8 C 0.7388(5) 1.0649(3) 0.2278(2) 0.0203(9) Uani 1 1 d . . .
C9 C 0.8815(5) 1.3443(4) 0.5114(3) 0.0239(11) Uani 1 1 d . . .
H9A H 0.9251 1.2711 0.5116 0.029 Uiso 1 1 calc R . .
H9B H 0.8148 1.3482 0.5537 0.029 Uiso 1 1 calc R . .
C10 C 0.7471(5) 1.3505(3) 0.3132(2) 0.0179(9) Uani 1 1 d . . .
C11 C 1.2453(5) 1.4788(3) 0.5238(2) 0.0202(9) Uani 1 1 d . . .
H11 H 1.3419 1.4591 0.5177 0.024 Uiso 1 1 calc R . .
C12 C 0.6607(5) 1.3747(3) 0.4409(3) 0.0205(10) Uani 1 1 d . . .
C13 C 0.7354(5) 1.1408(3) 0.2857(2) 0.0198(9) Uani 1 1 d . . .
H13 H 0.7284 1.1190 0.3361 0.024 Uiso 1 1 calc R . .
C14 C 0.6132(4) 1.3681(4) 0.3611(2) 0.0195(10) Uani 1 1 d . . .
H14A H 0.5649 1.4362 0.3464 0.023 Uiso 1 1 calc R . .
H14B H 0.5465 1.3068 0.3544 0.023 Uiso 1 1 calc R . .
C15 C 1.0667(4) 1.6118(4) 0.5546(3) 0.0253(11) Uani 1 1 d . . .
H15 H 1.0419 1.6838 0.5687 0.030 Uiso 1 1 calc R . .
C16 C 0.9631(5) 1.5345(4) 0.5438(3) 0.0259(11) Uani 1 1 d . . .
H16 H 0.8668 1.5539 0.5512 0.031 Uiso 1 1 calc R . .
C17 C 0.8710(4) 1.3439(4) 0.3709(2) 0.0207(10) Uani 1 1 d . . .
H17A H 0.9192 1.2725 0.3682 0.025 Uiso 1 1 calc R . .
H17B H 0.9415 1.4020 0.3619 0.025 Uiso 1 1 calc R . .
C18 C 0.9959(4) 1.4284(4) 0.5221(2) 0.0198(10) Uani 1 1 d . . .
C19 C 1.1380(4) 1.4026(4) 0.5120(2) 0.0189(9) Uani 1 1 d . . .
H19 H 1.1627 1.3311 0.4968 0.023 Uiso 1 1 calc R . .
C20 C 0.7733(5) 1.5579(3) 0.2601(3) 0.0260(11) Uani 1 1 d . . .
C21 C 0.6269(4) 1.6057(4) 0.2393(3) 0.0300(11) Uani 1 1 d . . .
H21A H 0.5971 1.5768 0.1911 0.036 Uiso 1 1 calc R . .
H21B H 0.6336 1.6851 0.2364 0.036 Uiso 1 1 calc R . .
H21C H 0.5573 1.5854 0.2772 0.036 Uiso 1 1 calc R . .
C22 C 1.4493(5) 1.6381(4) 0.5557(3) 0.0384(14) Uani 1 1 d . . .
H22A H 1.5047 1.6987 0.5758 0.046 Uiso 1 1 calc R . .
H22B H 1.4793 1.6235 0.5046 0.046 Uiso 1 1 calc R . .
H22C H 1.4647 1.5731 0.5861 0.046 Uiso 1 1 calc R . .
C23 C 0.8826(5) 1.6056(4) 0.2063(3) 0.0362(13) Uani 1 1 d . . .
H23A H 0.8708 1.5723 0.1573 0.043 Uiso 1 1 calc R . .
H23B H 0.9782 1.5906 0.2248 0.043 Uiso 1 1 calc R . .
H23C H 0.8687 1.6844 0.2024 0.043 Uiso 1 1 calc R . .
C24 C 0.8126(5) 1.5977(4) 0.3387(3) 0.0348(12) Uani 1 1 d . . .
H24A H 0.7328 1.5850 0.3724 0.042 Uiso 1 1 calc R . .
H24B H 0.8342 1.6756 0.3372 0.042 Uiso 1 1 calc R . .
H24C H 0.8957 1.5577 0.3565 0.042 Uiso 1 1 calc R . .

loop_
_atom_site_aniso_label
_atom_site_aniso_U_11
_atom_site_aniso_U_22
_atom_site_aniso_U_33
_atom_site_aniso_U_23
_atom_site_aniso_U_13
_atom_site_aniso_U_12
Br1 0.0443(3) 0.0195(3) 0.0333(3) 0.0007(2) -0.0049(3) -0.0012(2)
O1 0.0312(19) 0.0244(18) 0.0314(19) 0.0022(15) -0.0050(15) -0.0086(14)
O25 0.0222(16) 0.032(2) 0.0224(18) -0.0021(16) 0.0056(13) 0.0007(14)
N1 0.0177(19) 0.021(2) 0.0149(19) 0.0023(16) -0.0041(15) -0.0011(15)
N2 0.0199(19) 0.0210(19) 0.0215(19) 0.0028(15) -0.0034(16) -0.0038(18)
C1 0.012(2) 0.028(2) 0.017(2) -0.0041(17) 0.002(2) 0.0011(19)
C3 0.017(2) 0.020(2) 0.024(2) 0.0011(17) -0.003(2) -0.0014(16)
C4 0.025(2) 0.020(2) 0.024(2) -0.0031(17) -0.001(2) 0.000(2)
C5 0.026(2) 0.025(2) 0.014(2) 0.0014(19) -0.0040(17) -0.003(2)
C6 0.026(2) 0.025(2) 0.015(2) -0.0005(17) 0.002(2) -0.005(2)
C7 0.017(2) 0.021(2) 0.015(2) 0.0016(16) 0.002(2) 0.002(2)
C8 0.019(2) 0.018(2) 0.024(2) 0.0000(17) -0.0006(18) -0.0007(19)
C9 0.025(3) 0.028(3) 0.019(3) -0.001(2) -0.001(2) 0.000(2)
C10 0.020(2) 0.019(2) 0.015(2) -0.0026(16) -0.003(2) -0.004(2)
C11 0.019(2) 0.023(2) 0.018(2) 0.0069(17) 0.001(2) -0.001(2)
C12 0.023(2) 0.013(2) 0.025(3) -0.002(2) 0.000(2) -0.0026(18)
C13 0.019(2) 0.024(2) 0.016(2) -0.0005(17) 0.0004(19) 0.003(2)
C14 0.015(2) 0.025(3) 0.019(2) -0.002(2) -0.0030(18) -0.0009(18)
C15 0.024(2) 0.022(3) 0.030(3) -0.005(2) 0.002(2) 0.003(2)
C16 0.020(2) 0.032(3) 0.026(3) -0.011(2) 0.000(2) 0.006(2)
C17 0.017(2) 0.026(3) 0.019(2) -0.010(2) -0.0027(19) 0.0026(19)
C18 0.020(2) 0.028(3) 0.012(2) 0.0018(19) -0.0023(16) -0.005(2)
C19 0.025(2) 0.016(2) 0.016(2) 0.0018(19) 0.0009(17) 0.0009(19)
C20 0.030(3) 0.019(2) 0.029(3) -0.0046(19) -0.004(2) 0.0025(18)
C21 0.024(2) 0.026(3) 0.040(3) -0.002(3) 0.001(2) -0.0008(19)
C22 0.028(3) 0.041(3) 0.047(4) -0.002(3) -0.007(3) -0.012(2)
C23 0.028(3) 0.022(3) 0.058(4) 0.001(3) 0.009(2) -0.004(2)
C24 0.040(3) 0.028(3) 0.037(3) -0.011(2) -0.011(2) 0.000(2)

loop_
_atom_type_symbol
_atom_type_description
_atom_type_scat_dispersion_real
_atom_type_scat_dispersion_imag
_atom_type_scat_source
C C 0.0181 0.0091
;
International Tables for Crystallography
(Vol. C, Tables 4.2.6.8 and 6.1.1.4)
;
H H 0.0000 0.0000
;
International Tables for Crystallography
(Vol. C, Table 6.1.1.4)
;
Br Br -0.6763 1.2805
;
International Tables for Crystallography
(Vol. C, Tables 4.2.6.8 and 6.1.1.4)
;
O O 0.0492 0.0322
;
International Tables for Crystallography
(Vol. C, Tables 4.2.6.8 and 6.1.1.4)
;
N N 0.0311 0.0180
;
International Tables for Crystallography
(Vol. C, Tables 4.2.6.8 and 6.1.1.4)
;

loop_
_geom_angle_atom_site_label_1
_geom_angle_atom_site_label_2
_geom_angle_atom_site_label_3
_geom_angle
_geom_angle_site_symmetry_1
_geom_angle_site_symmetry_3
_geom_angle_publ_flag
C5 O1 C22 117.1(3) . . ?
C12 N1 C17 116.0(4) . . ?
C12 N1 C9 122.9(4) . . ?
C17 N1 C9 120.8(3) . . ?
C3 N2 C7 107.6(3) . . ?
C13 C1 C7 122.5(4) . . ?
C13 C1 C10 130.4(4) . . ?
C7 C1 C10 107.1(3) . . ?
N2 C3 C20 119.2(4) . . ?
N2 C3 C10 113.7(4) . . ?
C20 C3 C10 126.9(4) . . ?
C8 C4 C6 120.2(4) . . ?
C8 C4 H4 119.9 . . ?
C6 C4 H4 119.9 . . ?
O1 C5 C11 124.7(4) . . ?
O1 C5 C15 114.8(4) . . ?
C11 C5 C15 120.5(4) . . ?
C7 C6 C4 117.1(4) . . ?
C7 C6 H6 121.5 . . ?
C4 C6 H6 121.5 . . ?
C1 C7 C6 121.1(4) . . ?
C1 C7 N2 112.6(3) . . ?
C6 C7 N2 126.3(3) . . ?
C4 C8 C13 122.8(4) . . ?
C4 C8 Br1 118.4(3) . . ?
C13 C8 Br1 118.7(3) . . ?
N1 C9 C18 113.3(4) . . ?
N1 C9 H9A 108.9 . . ?
C18 C9 H9A 108.9 . . ?
N1 C9 H9B 108.9 . . ?
C18 C9 H9B 108.9 . . ?
H9A C9 H9B 107.7 . . ?
C1 C10 C14 114.0(4) . . ?
C1 C10 C3 99.0(3) . . ?
C14 C10 C3 114.0(4) . . ?
C1 C10 C17 110.6(3) . . ?
C14 C10 C17 104.3(3) . . ?
C3 C10 C17 115.3(4) . . ?
C5 C11 C19 118.9(4) . . ?
C5 C11 H11 120.5 . . ?
C19 C11 H11 120.5 . . ?
O25 C12 N1 126.3(5) . . ?
O25 C12 C14 125.7(4) . . ?
N1 C12 C14 107.9(4) . . ?
C1 C13 C8 116.3(4) . . ?
C1 C13 H13 121.8 . . ?
C8 C13 H13 121.8 . . ?
C12 C14 C10 107.3(3) . . ?
C12 C14 H14A 110.3 . . ?
C10 C14 H14A 110.3 . . ?
C12 C14 H14B 110.3 . . ?
C10 C14 H14B 110.3 . . ?
H14A C14 H14B 108.5 . . ?
C16 C15 C5 119.4(4) . . ?
C16 C15 H15 120.3 . . ?
C5 C15 H15 120.3 . . ?
C15 C16 C18 121.8(4) . . ?
C15 C16 H16 119.1 . . ?
C18 C16 H16 119.1 . . ?
N1 C17 C10 104.5(3) . . ?
N1 C17 H17A 110.9 . . ?
C10 C17 H17A 110.9 . . ?
N1 C17 H17B 110.9 . . ?
C10 C17 H17B 110.9 . . ?
H17A C17 H17B 108.9 . . ?
C19 C18 C16 117.6(4) . . ?
C19 C18 C9 121.2(4) . . ?
C16 C18 C9 121.2(4) . . ?
C18 C19 C11 121.9(4) . . ?
C18 C19 H19 119.1 . . ?
C11 C19 H19 119.1 . . ?
C3 C20 C23 109.8(4) . . ?
C3 C20 C24 115.1(4) . . ?
C23 C20 C24 107.3(4) . . ?
C3 C20 C21 108.2(3) . . ?
C23 C20 C21 107.6(4) . . ?
C24 C20 C21 108.4(4) . . ?
C20 C21 H21A 109.5 . . ?
C20 C21 H21B 109.5 . . ?
H21A C21 H21B 109.5 . . ?
C20 C21 H21C 109.5 . . ?
H21A C21 H21C 109.5 . . ?
H21B C21 H21C 109.5 . . ?
O1 C22 H22A 109.5 . . ?
O1 C22 H22B 109.5 . . ?
H22A C22 H22B 109.5 . . ?
O1 C22 H22C 109.5 . . ?
H22A C22 H22C 109.5 . . ?
H22B C22 H22C 109.5 . . ?
C20 C23 H23A 109.5 . . ?
C20 C23 H23B 109.5 . . ?
H23A C23 H23B 109.5 . . ?
C20 C23 H23C 109.5 . . ?
H23A C23 H23C 109.5 . . ?
H23B C23 H23C 109.5 . . ?
C20 C24 H24A 109.5 . . ?
C20 C24 H24B 109.5 . . ?
H24A C24 H24B 109.5 . . ?
C20 C24 H24C 109.5 . . ?
H24A C24 H24C 109.5 . . ?
H24B C24 H24C 109.5 . . ?

loop_
_geom_bond_atom_site_label_1
_geom_bond_atom_site_label_2
_geom_bond_distance
_geom_bond_site_symmetry_2
_geom_bond_publ_flag
Br1 C8 1.904(4) . ?
O1 C5 1.365(5) . ?
O1 C22 1.422(5) . ?
O25 C12 1.214(5) . ?
N1 C12 1.353(5) . ?
N1 C17 1.458(5) . ?
N1 C9 1.459(5) . ?
N2 C3 1.285(5) . ?
N2 C7 1.419(5) . ?
C1 C13 1.370(5) . ?
C1 C7 1.380(5) . ?
C1 C10 1.525(5) . ?
C3 C20 1.509(6) . ?
C3 C10 1.549(5) . ?
C4 C8 1.378(5) . ?
C4 C6 1.402(5) . ?
C4 H4 0.9500 . ?
C5 C11 1.384(5) . ?
C5 C15 1.399(5) . ?
C6 C7 1.403(5) . ?
C6 H6 0.9500 . ?
C8 C13 1.400(5) . ?
C9 C18 1.508(6) . ?
C9 H9A 0.9900 . ?
C9 H9B 0.9900 . ?
C10 C14 1.546(6) . ?
C10 C17 1.568(5) . ?
C11 C19 1.397(5) . ?
C11 H11 0.9500 . ?
C12 C14 1.510(6) . ?
C13 H13 0.9500 . ?
C14 H14A 0.9900 . ?
C14 H14B 0.9900 . ?
C15 C16 1.378(6) . ?
C15 H15 0.9500 . ?
C16 C18 1.397(6) . ?
C16 H16 0.9500 . ?
C17 H17A 0.9900 . ?
C17 H17B 0.9900 . ?
C18 C19 1.391(5) . ?
C19 H19 0.9500 . ?
C20 C23 1.533(6) . ?
C20 C24 1.546(6) . ?
C20 C21 1.549(6) . ?
C21 H21A 0.9800 . ?
C21 H21B 0.9800 . ?
C21 H21C 0.9800 . ?
C22 H22A 0.9800 . ?
C22 H22B 0.9800 . ?
C22 H22C 0.9800 . ?
C23 H23A 0.9800 . ?
C23 H23B 0.9800 . ?
C23 H23C 0.9800 . ?
C24 H24A 0.9800 . ?
C24 H24B 0.9800 . ?
C24 H24C 0.9800 . ?

loop_
_geom_torsion_atom_site_label_1
_geom_torsion_atom_site_label_2
_geom_torsion_atom_site_label_3
_geom_torsion_atom_site_label_4
_geom_torsion
_geom_torsion_site_symmetry_1
_geom_torsion_site_symmetry_2
_geom_torsion_site_symmetry_3
_geom_torsion_site_symmetry_4
_geom_torsion_publ_flag
C7 N2 C3 C20 -176.6(4) . . . . ?
C7 N2 C3 C10 -0.8(5) . . . . ?
C22 O1 C5 C11 -7.5(6) . . . . ?
C22 O1 C5 C15 172.7(4) . . . . ?
C8 C4 C6 C7 1.2(7) . . . . ?
C13 C1 C7 C6 1.3(7) . . . . ?
C10 C1 C7 C6 179.6(4) . . . . ?
C13 C1 C7 N2 -176.1(4) . . . . ?
C10 C1 C7 N2 2.2(6) . . . . ?
C4 C6 C7 C1 -2.1(7) . . . . ?
C4 C6 C7 N2 174.9(4) . . . . ?
C3 N2 C7 C1 -0.9(5) . . . . ?
C3 N2 C7 C6 -178.1(4) . . . . ?
C6 C4 C8 C13 0.5(7) . . . . ?
C6 C4 C8 Br1 -177.4(3) . . . . ?
C12 N1 C9 C18 -120.8(4) . . . . ?
C17 N1 C9 C18 65.7(5) . . . . ?
C13 C1 C10 C14 -62.8(6) . . . . ?
C7 C1 C10 C14 119.0(4) . . . . ?
C13 C1 C10 C3 175.8(5) . . . . ?
C7 C1 C10 C3 -2.3(5) . . . . ?
C13 C1 C10 C17 54.3(6) . . . . ?
C7 C1 C10 C17 -123.8(4) . . . . ?
N2 C3 C10 C1 2.0(4) . . . . ?
C20 C3 C10 C1 177.4(4) . . . . ?
N2 C3 C10 C14 -119.5(4) . . . . ?
C20 C3 C10 C14 56.0(5) . . . . ?
N2 C3 C10 C17 119.9(4) . . . . ?
C20 C3 C10 C17 -64.7(6) . . . . ?
O1 C5 C11 C19 -178.9(4) . . . . ?
C15 C5 C11 C19 1.0(6) . . . . ?
C17 N1 C12 O25 179.7(4) . . . . ?
C9 N1 C12 O25 5.9(7) . . . . ?
C17 N1 C12 C14 2.4(5) . . . . ?
C9 N1 C12 C14 -171.4(4) . . . . ?
C7 C1 C13 C8 0.4(7) . . . . ?
C10 C1 C13 C8 -177.5(5) . . . . ?
C4 C8 C13 C1 -1.3(7) . . . . ?
Br1 C8 C13 C1 176.5(3) . . . . ?
O25 C12 C14 C10 -179.9(4) . . . . ?
N1 C12 C14 C10 -2.5(5) . . . . ?
C1 C10 C14 C12 122.5(4) . . . . ?
C3 C10 C14 C12 -124.9(4) . . . . ?
C17 C10 C14 C12 1.8(4) . . . . ?
O1 C5 C15 C16 179.9(4) . . . . ?
C11 C5 C15 C16 0.1(7) . . . . ?
C5 C15 C16 C18 -0.8(7) . . . . ?
C12 N1 C17 C10 -1.2(5) . . . . ?
C9 N1 C17 C10 172.7(4) . . . . ?
C1 C10 C17 N1 -123.5(4) . . . . ?
C14 C10 C17 N1 -0.5(4) . . . . ?
C3 C10 C17 N1 125.3(4) . . . . ?
C15 C16 C18 C19 0.4(6) . . . . ?
C15 C16 C18 C9 179.2(4) . . . . ?
N1 C9 C18 C19 -105.2(5) . . . . ?
N1 C9 C18 C16 76.0(5) . . . . ?
C16 C18 C19 C11 0.7(6) . . . . ?
C9 C18 C19 C11 -178.1(4) . . . . ?
C5 C11 C19 C18 -1.4(6) . . . . ?
N2 C3 C20 C23 -42.7(5) . . . . ?
C10 C3 C20 C23 142.1(4) . . . . ?
N2 C3 C20 C24 -163.9(4) . . . . ?
C10 C3 C20 C24 20.9(6) . . . . ?
N2 C3 C20 C21 74.6(5) . . . . ?
C10 C3 C20 C21 -100.6(5) . . . . ?
